data_4083903
loop_
_publ_author_name
'Thompson, Samuel J.'
'Dong, Guangbin'

_publ_section_title
;
 Alkylation of Rhodium Porphyrins Using Ammonium and Quinolinium Salts
;
_journal_issue 14
_journal_name_full Organometallics
_journal_page_first 3757
_journal_paper_doi 10.1021/om500438s
_journal_volume 33
_journal_year 2014
_chemical_formula_moiety 'C44 H28 N4, C12 H12 N O, Rh, 3 C H Cl3'
_chemical_formula_sum 'C59 H43 Cl9 N5 O Rh'
_chemical_formula_weight 1259.94
_chemical_name_systematic
; 
 ? 
;
_space_group_IT_number 14
_symmetry_cell_setting monoclinic
_symmetry_space_group_name_Hall '-P 2yn'
_symmetry_space_group_name_H-M 'P 1 21/n 1'
_atom_sites_solution_hydrogens geom
_atom_sites_solution_primary direct
_atom_sites_solution_secondary difmap
_audit_creation_method SHELXL-97
_cell_angle_alpha 90.00
_cell_angle_beta 113.055(4)
_cell_angle_gamma 90.00
_cell_formula_units_Z 4
_cell_length_a 13.067(2)
_cell_length_b 27.509(5)
_cell_length_c 15.892(3)
_cell_measurement_reflns_used 12277
_cell_measurement_temperature 100(2)
_cell_measurement_theta_max 27.5
_cell_measurement_theta_min 3.0
_cell_volume 5256.3(16)
_computing_cell_refinement 'CrystalClear (Rigaku Inc., 2008)'
_computing_data_collection 'CrystalClear (Rigaku Inc., 2008)'
_computing_data_reduction 'CrystalClear (Rigaku Inc., 2008)'
_computing_molecular_graphics 'XP SHELXTL/PC, Siemens Analytical'
_computing_structure_refinement 'XL SHELXTL/PC, Siemens Analytical'
_computing_structure_solution
;

SIR97 - Altomare A., Burla M.C., Camalli M., Cascarano G.L., Giacovazzo C., 
Guagliardi A., Moliterni A.G.G., Polidori G.,Spagna R.
;
_diffrn_ambient_temperature 100(2)
_diffrn_measured_fraction_theta_full 0.997
_diffrn_measured_fraction_theta_max 0.997
_diffrn_measurement_device_type 'Rigaku SCX-Mini with Mercury 2 CCD'
_diffrn_measurement_method \w-scans
_diffrn_radiation_monochromator graphite
_diffrn_radiation_source 'fine-focus sealed tube'
_diffrn_radiation_type MoK\a
_diffrn_radiation_wavelength 0.71073
_diffrn_reflns_av_R_equivalents 0.0000
_diffrn_reflns_av_sigmaI/netI 0.0740
_diffrn_reflns_limit_h_max 15
_diffrn_reflns_limit_h_min -16
_diffrn_reflns_limit_k_max 35
_diffrn_reflns_limit_k_min 0
_diffrn_reflns_limit_l_max 20
_diffrn_reflns_limit_l_min 0
_diffrn_reflns_number 12015
_diffrn_reflns_theta_full 27.49
_diffrn_reflns_theta_max 27.49
_diffrn_reflns_theta_min 3.02
_exptl_absorpt_coefficient_mu 0.832
_exptl_absorpt_correction_T_max 1.00
_exptl_absorpt_correction_T_min 0.696
_exptl_absorpt_correction_type multi-scan
_exptl_absorpt_process_details
;
Abscor. T. Higashi (2001).  The Rigaku Corporation, Tokyo, Japan.
;
_exptl_crystal_colour orange
_exptl_crystal_density_diffrn 1.592
_exptl_crystal_density_method 'not measured'
_exptl_crystal_description plates
_exptl_crystal_F_000 2552
_exptl_crystal_size_max 0.30
_exptl_crystal_size_mid 0.17
_exptl_crystal_size_min 0.11
_refine_diff_density_max 0.699
_refine_diff_density_min -0.523
_refine_diff_density_rms 0.103
_refine_ls_extinction_method none
_refine_ls_goodness_of_fit_ref 1.242
_refine_ls_hydrogen_treatment constr
_refine_ls_matrix_type full
_refine_ls_number_parameters 617
_refine_ls_number_reflns 12015
_refine_ls_number_restraints 8
_refine_ls_restrained_S_all 1.242
_refine_ls_R_factor_all 0.0852
_refine_ls_R_factor_gt 0.0577
_refine_ls_shift/su_max 0.015
_refine_ls_shift/su_mean 0.001
_refine_ls_structure_factor_coef Fsqd
_refine_ls_weighting_details 'calc w=1/[\s^2^(Fo^2^)+(0.0571P)^2^+1.0221P] where P=(Fo^2^+2Fc^2^)/3'
_refine_ls_weighting_scheme calc
_refine_ls_wR_factor_gt 0.1374
_refine_ls_wR_factor_ref 0.1439
_reflns_number_gt 8582
_reflns_number_total 12015
_reflns_threshold_expression >2sigma(I)
_cod_data_source_file om500438s_si_001.cif
_cod_data_source_block 790
_cod_depositor_comments
;
The following automatic conversions were performed:

'_symmetry_cell_setting' value 'Monoclinic' changed to 'monoclinic'
according to
/usr/data/users/saulius/crontab/automatic-downloads/rss-feeds/ACS/lib/dictionaries/cif_core.dic
dictionary named 'cif_core.dic' version 2.4.2 from 2011-04-26.

Automatic conversion script
Id: cif_fix_values 2281 2013-09-26 08:29:07Z andrius 

 Adding full bibliography for 4083903--4083907.cif.
;
_cod_original_sg_symbol_H-M P21/n
_cod_database_code 4083903

loop_
_symmetry_equiv_pos_as_xyz
'x, y, z'
'-x+1/2, y+1/2, -z+1/2'
'-x, -y, -z'
'x-1/2, -y-1/2, z-1/2'

loop_
_atom_site_label
_atom_site_type_symbol
_atom_site_fract_x
_atom_site_fract_y
_atom_site_fract_z
_atom_site_U_iso_or_equiv
_atom_site_adp_type
_atom_site_occupancy
_atom_site_symmetry_multiplicity
_atom_site_calc_flag
_atom_site_refinement_flags
_atom_site_disorder_assembly
_atom_site_disorder_group
Rh1 Rh 0.58709(2) 0.226294(9) 0.674906(18) 0.01804(9) Uani 1 1 d . . .
O1 O 0.4368(2) 0.38197(11) 0.3676(2) 0.0441(8) Uani 1 1 d . . .
N1 N 0.5708(2) 0.29451(10) 0.71641(19) 0.0189(6) Uani 1 1 d . . .
N2 N 0.7439(2) 0.24222(10) 0.68869(19) 0.0206(6) Uani 1 1 d . . .
N3 N 0.6085(2) 0.15661(10) 0.6440(2) 0.0215(6) Uani 1 1 d . . .
N4 N 0.4316(2) 0.21014(10) 0.6645(2) 0.0214(6) Uani 1 1 d . . .
N5 N 0.3112(3) 0.32750(12) 0.3814(2) 0.0287(7) Uani 1 1 d . . .
C1 C 0.4780(3) 0.31355(12) 0.7249(2) 0.0209(7) Uani 1 1 d . . .
C2 C 0.5022(3) 0.36226(13) 0.7615(3) 0.0296(9) Uani 1 1 d . . .
H2 H 0.4525 0.3836 0.7736 0.036 Uiso 1 1 calc R . .
C3 C 0.6076(3) 0.37136(13) 0.7751(3) 0.0312(9) Uani 1 1 d . . .
H3 H 0.6476 0.4002 0.8010 0.037 Uiso 1 1 calc R . .
C4 C 0.6507(3) 0.32978(12) 0.7437(2) 0.0230(8) Uani 1 1 d . . .
C5 C 0.7552(3) 0.32663(12) 0.7412(2) 0.0223(8) Uani 1 1 d . A .
C6 C 0.7974(3) 0.28591(12) 0.7140(2) 0.0223(8) Uani 1 1 d . . .
C7 C 0.9039(3) 0.28340(13) 0.7067(3) 0.0264(8) Uani 1 1 d . . .
H7 H 0.9574 0.3088 0.7204 0.032 Uiso 1 1 calc R . .
C8 C 0.9135(3) 0.23863(13) 0.6770(3) 0.0268(8) Uani 1 1 d . . .
H8 H 0.9752 0.2265 0.6660 0.032 Uiso 1 1 calc R . .
C9 C 0.8138(3) 0.21230(12) 0.6650(2) 0.0225(8) Uani 1 1 d . . .
C10 C 0.7930(3) 0.16449(13) 0.6368(2) 0.0244(8) Uani 1 1 d . . .
C11 C 0.6981(3) 0.13826(13) 0.6302(3) 0.0246(8) Uani 1 1 d . . .
C12 C 0.6791(3) 0.08793(13) 0.6055(3) 0.0315(9) Uani 1 1 d . . .
H12 H 0.7290 0.0665 0.5939 0.038 Uiso 1 1 calc R . .
C13 C 0.5770(3) 0.07680(13) 0.6018(3) 0.0307(9) Uani 1 1 d . . .
H13 H 0.5415 0.0460 0.5868 0.037 Uiso 1 1 calc R . .
C14 C 0.5319(3) 0.11977(12) 0.6246(3) 0.0246(8) Uani 1 1 d . . .
C15 C 0.4243(3) 0.12358(12) 0.6225(3) 0.0228(8) Uani 1 1 d . . .
C16 C 0.3778(3) 0.16625(12) 0.6391(3) 0.0237(8) Uani 1 1 d . . .
C17 C 0.2652(3) 0.17100(13) 0.6321(3) 0.0281(9) Uani 1 1 d . . .
H17 H 0.2109 0.1459 0.6161 0.034 Uiso 1 1 calc R . .
C18 C 0.2505(3) 0.21729(13) 0.6523(3) 0.0277(9) Uani 1 1 d . . .
H18 H 0.1842 0.2310 0.6533 0.033 Uiso 1 1 calc R . .
C19 C 0.3552(3) 0.24224(13) 0.6722(2) 0.0222(8) Uani 1 1 d . . .
C20 C 0.3756(3) 0.29023(13) 0.7008(2) 0.0225(8) Uani 1 1 d . . .
C21 C 0.8271(3) 0.37178(15) 0.7672(3) 0.0352(10) Uani 1 1 d . . .
C22 C 0.8058(11) 0.4127(4) 0.7362(8) 0.035(3) Uani 0.50 1 d PD A 1
H22 H 0.7356 0.4171 0.6872 0.042 Uiso 0.50 1 calc PR A 1
C23 C 0.8725(10) 0.4533(4) 0.7645(9) 0.041(3) Uani 0.50 1 d PD A 1
H23 H 0.8513 0.4834 0.7331 0.049 Uiso 0.50 1 calc PR A 1
C24 C 0.9717(12) 0.4486(4) 0.8404(13) 0.040(4) Uani 0.50 1 d PD A 1
H24 H 1.0167 0.4765 0.8644 0.048 Uiso 0.50 1 calc PR A 1
C25 C 1.0049(8) 0.4049(4) 0.8805(8) 0.037(3) Uani 0.50 1 d PD A 1
H25 H 1.0765 0.4017 0.9282 0.044 Uiso 0.50 1 calc PR A 1
C26 C 0.9351(8) 0.3645(4) 0.8524(8) 0.022(2) Uani 0.50 1 d PD A 1
H26 H 0.9532 0.3344 0.8840 0.026 Uiso 0.50 1 calc PR A 1
C22A C 0.7828(10) 0.4129(4) 0.6948(9) 0.032(3) Uani 0.50 1 d PD A 2
H22A H 0.7156 0.4087 0.6426 0.039 Uiso 0.50 1 calc PR A 2
C23A C 0.8424(10) 0.4556(4) 0.7073(9) 0.048(3) Uani 0.50 1 d PD A 2
H23A H 0.8179 0.4808 0.6628 0.057 Uiso 0.50 1 calc PR A 2
C24A C 0.9384(10) 0.4615(4) 0.7854(9) 0.036(3) Uani 0.50 1 d PD A 2
H24A H 0.9790 0.4910 0.7947 0.043 Uiso 0.50 1 calc PR A 2
C25A C 0.9747(11) 0.4258(4) 0.8482(9) 0.036(4) Uani 0.50 1 d PD A 2
H25A H 1.0401 0.4303 0.9019 0.043 Uiso 0.50 1 calc PR A 2
C26A C 0.9155(10) 0.3821(4) 0.8339(9) 0.031(3) Uani 0.50 1 d PD A 2
H26A H 0.9451 0.3576 0.8792 0.038 Uiso 0.50 1 calc PR A 2
C27 C 0.8763(3) 0.13888(13) 0.6086(3) 0.0268(8) Uani 1 1 d . . .
C28 C 0.8878(3) 0.15263(14) 0.5295(3) 0.0335(9) Uani 1 1 d . . .
H28 H 0.8446 0.1789 0.4946 0.040 Uiso 1 1 calc R . .
C29 C 0.9615(4) 0.12882(16) 0.4994(3) 0.0420(11) Uani 1 1 d . . .
H29 H 0.9682 0.1385 0.4444 0.050 Uiso 1 1 calc R . .
C30 C 1.0255(3) 0.09047(14) 0.5518(3) 0.0372(11) Uani 1 1 d . . .
H30 H 1.0766 0.0740 0.5327 0.045 Uiso 1 1 calc R . .
C31 C 1.0143(3) 0.07697(15) 0.6296(3) 0.0375(10) Uani 1 1 d . . .
H31 H 1.0568 0.0505 0.6643 0.045 Uiso 1 1 calc R . .
C32 C 0.9418(3) 0.10119(14) 0.6594(3) 0.0322(9) Uani 1 1 d . . .
H32 H 0.9370 0.0918 0.7152 0.039 Uiso 1 1 calc R . .
C33 C 0.3533(3) 0.07907(12) 0.5980(3) 0.0237(8) Uani 1 1 d . . .
C34 C 0.3051(3) 0.06337(13) 0.5080(3) 0.0326(9) Uani 1 1 d . . .
H34 H 0.3163 0.0815 0.4615 0.039 Uiso 1 1 calc R . .
C35 C 0.2408(3) 0.02157(14) 0.4849(3) 0.0375(10) Uani 1 1 d . . .
H35 H 0.2084 0.0112 0.4230 0.045 Uiso 1 1 calc R . .
C36 C 0.2239(3) -0.00525(14) 0.5526(3) 0.0355(10) Uani 1 1 d . . .
H36 H 0.1804 -0.0341 0.5370 0.043 Uiso 1 1 calc R . .
C37 C 0.2699(3) 0.00990(14) 0.6418(3) 0.0365(10) Uani 1 1 d . . .
H37 H 0.2582 -0.0083 0.6880 0.044 Uiso 1 1 calc R . .
C38 C 0.3339(3) 0.05194(13) 0.6644(3) 0.0282(8) Uani 1 1 d . . .
H38 H 0.3649 0.0624 0.7263 0.034 Uiso 1 1 calc R . .
C39 C 0.2800(3) 0.32024(13) 0.7028(2) 0.0239(8) Uani 1 1 d . . .
C40 C 0.2040(5) 0.3407(2) 0.6249(3) 0.0717(18) Uani 1 1 d . . .
H40 H 0.2114 0.3358 0.5684 0.086 Uiso 1 1 calc R . .
C41 C 0.1166(5) 0.3686(2) 0.6268(4) 0.0704(18) Uani 1 1 d . . .
H41 H 0.0620 0.3806 0.5713 0.084 Uiso 1 1 calc R . .
C42 C 0.1086(3) 0.37861(15) 0.7070(3) 0.0370(10) Uani 1 1 d . . .
H42 H 0.0542 0.4008 0.7094 0.044 Uiso 1 1 calc R . .
C43 C 0.1789(4) 0.35666(17) 0.7837(3) 0.0483(12) Uani 1 1 d . . .
H43 H 0.1702 0.3615 0.8397 0.058 Uiso 1 1 calc R . .
C44 C 0.2643(3) 0.32695(16) 0.7817(3) 0.0396(11) Uani 1 1 d . . .
H44 H 0.3122 0.3112 0.8360 0.048 Uiso 1 1 calc R . .
C45 C 0.5271(3) 0.24004(13) 0.5377(2) 0.0241(8) Uani 1 1 d . . .
H45A H 0.5904 0.2416 0.5182 0.029 Uiso 1 1 calc R . .
H45B H 0.4789 0.2127 0.5047 0.029 Uiso 1 1 calc R . .
C46 C 0.4612(3) 0.28691(13) 0.5102(2) 0.0239(8) Uani 1 1 d . . .
H46A H 0.5124 0.3150 0.5313 0.029 Uiso 1 1 calc R . .
H46B H 0.4077 0.2887 0.5402 0.029 Uiso 1 1 calc R . .
C47 C 0.3982(3) 0.28973(14) 0.4065(3) 0.0292(9) Uani 1 1 d . . .
H47A H 0.4511 0.2972 0.3776 0.035 Uiso 1 1 calc R . .
H47B H 0.3637 0.2578 0.3832 0.035 Uiso 1 1 calc R . .
C48 C 0.3411(3) 0.37340(16) 0.3644(3) 0.0354(10) Uani 1 1 d . . .
C49 C 0.2564(4) 0.41034(16) 0.3416(3) 0.0407(11) Uani 1 1 d . . .
H49 H 0.2715 0.4418 0.3247 0.049 Uiso 1 1 calc R . .
C50 C 0.1579(4) 0.40127(16) 0.3438(3) 0.0431(11) Uani 1 1 d . . .
H50 H 0.1046 0.4267 0.3297 0.052 Uiso 1 1 calc R . .
C51 C 0.1291(3) 0.35389(16) 0.3668(3) 0.0352(10) Uani 1 1 d . . .
C52 C 0.0267(4) 0.34420(18) 0.3722(3) 0.0442(11) Uani 1 1 d . . .
H52 H -0.0268 0.3694 0.3599 0.053 Uiso 1 1 calc R . .
C53 C 0.0027(3) 0.29919(19) 0.3949(3) 0.0438(11) Uani 1 1 d . . .
H53 H -0.0670 0.2930 0.3985 0.053 Uiso 1 1 calc R . .
C54 C 0.0815(4) 0.26208(17) 0.4129(3) 0.0414(11) Uani 1 1 d . . .
H54 H 0.0646 0.2305 0.4279 0.050 Uiso 1 1 calc R . .
C55 C 0.1838(3) 0.27097(15) 0.4090(3) 0.0354(9) Uani 1 1 d . . .
H55 H 0.2376 0.2457 0.4228 0.043 Uiso 1 1 calc R . .
C56 C 0.2079(3) 0.31673(15) 0.3849(2) 0.0297(9) Uani 1 1 d . . .

loop_
_atom_site_aniso_label
_atom_site_aniso_U_11
_atom_site_aniso_U_22
_atom_site_aniso_U_33
_atom_site_aniso_U_23
_atom_site_aniso_U_13
_atom_site_aniso_U_12
Rh1 0.01588(14) 0.01426(14) 0.02642(15) -0.00135(12) 0.01091(11) -0.00054(11)
O1 0.0350(17) 0.0467(19) 0.0522(19) 0.0178(15) 0.0189(15) 0.0072(14)
N1 0.0145(14) 0.0187(15) 0.0235(15) -0.0043(12) 0.0075(12) -0.0016(12)
N2 0.0187(15) 0.0184(14) 0.0261(16) 0.0037(12) 0.0102(13) -0.0009(12)
N3 0.0197(15) 0.0153(14) 0.0322(17) -0.0007(13) 0.0130(14) 0.0022(12)
N4 0.0221(16) 0.0154(14) 0.0303(17) -0.0040(12) 0.0142(14) -0.0014(12)
N5 0.0266(17) 0.0345(19) 0.0263(17) 0.0035(14) 0.0118(14) 0.0080(14)
C1 0.0219(18) 0.0183(17) 0.0244(18) -0.0018(15) 0.0113(15) 0.0016(14)
C2 0.036(2) 0.0212(19) 0.040(2) -0.0100(17) 0.0232(19) -0.0028(16)
C3 0.032(2) 0.0195(19) 0.045(2) -0.0151(18) 0.0178(19) -0.0063(16)
C4 0.0258(19) 0.0193(18) 0.0267(19) -0.0038(15) 0.0132(16) -0.0037(15)
C5 0.0216(18) 0.0223(19) 0.0253(19) -0.0027(15) 0.0116(15) -0.0048(15)
C6 0.0209(18) 0.0212(18) 0.0233(18) -0.0022(15) 0.0072(15) -0.0028(14)
C7 0.0211(19) 0.024(2) 0.037(2) -0.0018(16) 0.0149(17) -0.0045(15)
C8 0.0218(19) 0.0230(19) 0.038(2) -0.0054(16) 0.0142(17) -0.0027(15)
C9 0.0247(19) 0.0198(18) 0.0271(19) 0.0029(15) 0.0147(16) 0.0023(15)
C10 0.0241(19) 0.0208(18) 0.032(2) 0.0002(16) 0.0145(17) 0.0014(15)
C11 0.0210(19) 0.0213(18) 0.036(2) -0.0002(16) 0.0164(17) 0.0042(15)
C12 0.030(2) 0.0180(19) 0.056(3) -0.0012(18) 0.027(2) 0.0020(16)
C13 0.032(2) 0.0187(19) 0.052(3) -0.0035(18) 0.028(2) -0.0002(16)
C14 0.029(2) 0.0129(17) 0.039(2) 0.0010(16) 0.0212(18) 0.0015(15)
C15 0.0212(19) 0.0168(17) 0.034(2) -0.0039(16) 0.0151(16) -0.0067(14)
C16 0.0214(19) 0.0189(18) 0.034(2) -0.0047(16) 0.0139(16) -0.0035(14)
C17 0.023(2) 0.0229(19) 0.042(2) -0.0058(17) 0.0171(18) -0.0040(15)
C18 0.0175(18) 0.024(2) 0.045(2) -0.0076(17) 0.0153(17) -0.0030(15)
C19 0.0177(18) 0.0229(18) 0.0287(19) -0.0019(15) 0.0121(16) -0.0003(14)
C20 0.0189(18) 0.0244(18) 0.0272(19) -0.0019(15) 0.0121(16) 0.0012(15)
C21 0.030(2) 0.030(2) 0.057(3) -0.022(2) 0.030(2) -0.0152(19)
C22 0.025(6) 0.035(7) 0.040(7) -0.003(6) 0.007(6) 0.004(4)
C23 0.033(7) 0.021(5) 0.077(9) -0.006(6) 0.029(8) -0.007(5)
C24 0.045(7) 0.021(8) 0.067(9) -0.022(8) 0.035(7) -0.011(7)
C25 0.016(5) 0.048(8) 0.052(8) -0.032(6) 0.019(5) -0.013(5)
C26 0.020(5) 0.025(6) 0.021(6) -0.007(5) 0.009(4) -0.007(4)
C22A 0.027(6) 0.007(4) 0.061(9) 0.008(5) 0.016(6) 0.003(4)
C23A 0.053(7) 0.025(5) 0.070(8) 0.001(6) 0.029(7) -0.001(5)
C24A 0.046(8) 0.017(5) 0.060(7) -0.014(5) 0.036(7) -0.014(5)
C25A 0.024(7) 0.035(10) 0.052(10) -0.026(9) 0.019(6) -0.009(8)
C26A 0.051(7) 0.030(6) 0.017(6) 0.003(5) 0.017(5) 0.002(6)
C27 0.0194(19) 0.0243(19) 0.042(2) -0.0075(17) 0.0174(17) -0.0043(15)
C28 0.033(2) 0.029(2) 0.045(2) -0.0027(19) 0.023(2) 0.0012(17)
C29 0.043(3) 0.042(3) 0.054(3) -0.014(2) 0.033(2) -0.009(2)
C30 0.018(2) 0.030(2) 0.068(3) -0.020(2) 0.022(2) -0.0045(17)
C31 0.023(2) 0.031(2) 0.059(3) -0.007(2) 0.018(2) 0.0053(17)
C32 0.029(2) 0.026(2) 0.043(2) -0.0051(18) 0.0157(19) 0.0032(17)
C33 0.0192(18) 0.0157(17) 0.042(2) -0.0015(16) 0.0182(17) 0.0030(14)
C34 0.039(2) 0.022(2) 0.042(2) -0.0036(18) 0.022(2) -0.0020(17)
C35 0.035(2) 0.026(2) 0.051(3) -0.018(2) 0.016(2) -0.0038(18)
C36 0.021(2) 0.0195(19) 0.066(3) -0.005(2) 0.016(2) -0.0003(16)
C37 0.028(2) 0.026(2) 0.062(3) 0.004(2) 0.024(2) 0.0002(17)
C38 0.024(2) 0.024(2) 0.040(2) 0.0001(17) 0.0163(18) -0.0022(16)
C39 0.0228(19) 0.0223(18) 0.029(2) -0.0075(16) 0.0130(16) -0.0043(15)
C40 0.086(4) 0.100(4) 0.038(3) 0.016(3) 0.033(3) 0.063(4)
C41 0.073(4) 0.093(4) 0.050(3) 0.011(3) 0.030(3) 0.054(3)
C42 0.033(2) 0.030(2) 0.053(3) -0.008(2) 0.022(2) 0.0068(18)
C43 0.041(3) 0.060(3) 0.057(3) -0.008(3) 0.033(2) 0.008(2)
C44 0.033(2) 0.056(3) 0.036(2) 0.007(2) 0.020(2) 0.016(2)
C45 0.0253(19) 0.0225(18) 0.0262(19) -0.0038(15) 0.0120(16) 0.0015(15)
C46 0.027(2) 0.0217(18) 0.0229(18) 0.0004(15) 0.0100(16) 0.0036(15)
C47 0.028(2) 0.030(2) 0.031(2) -0.0013(17) 0.0130(17) 0.0084(17)
C48 0.033(2) 0.044(3) 0.031(2) 0.0076(19) 0.0143(19) 0.0088(19)
C49 0.037(3) 0.039(2) 0.046(3) 0.011(2) 0.017(2) 0.013(2)
C50 0.045(3) 0.042(3) 0.043(3) 0.011(2) 0.018(2) 0.020(2)
C51 0.031(2) 0.045(3) 0.031(2) 0.0024(19) 0.0130(18) 0.0117(19)
C52 0.034(2) 0.061(3) 0.038(3) 0.004(2) 0.015(2) 0.016(2)
C53 0.024(2) 0.072(3) 0.036(2) 0.002(2) 0.0117(19) 0.000(2)
C54 0.042(3) 0.044(3) 0.035(2) -0.001(2) 0.013(2) -0.008(2)
C55 0.031(2) 0.039(2) 0.033(2) -0.004(2) 0.0089(18) -0.0003(19)
C56 0.028(2) 0.039(2) 0.0215(19) -0.0003(17) 0.0083(16) 0.0027(18)

loop_
_atom_type_symbol
_atom_type_description
_atom_type_scat_dispersion_real
_atom_type_scat_dispersion_imag
_atom_type_scat_source
C C 0.0033 0.0016 'International Tables Vol C Tables 4.2.6.8 and 6.1.1.4'
H H 0.0000 0.0000 'International Tables Vol C Tables 4.2.6.8 and 6.1.1.4'
N N 0.0061 0.0033 'International Tables Vol C Tables 4.2.6.8 and 6.1.1.4'
O O 0.0106 0.0060 'International Tables Vol C Tables 4.2.6.8 and 6.1.1.4'
Rh Rh -1.1178 0.9187 'International Tables Vol C Tables 4.2.6.8 and 6.1.1.4'
Cl Cl 0.1484 0.1585 'International Tables Vol C Tables 4.2.6.8 and 6.1.1.4'

loop_
_geom_angle_atom_site_label_1
_geom_angle_atom_site_label_2
_geom_angle_atom_site_label_3
_geom_angle
N4 Rh1 N2 178.60(12)
N4 Rh1 N3 90.11(11)
N2 Rh1 N3 90.05(11)
N4 Rh1 N1 89.99(11)
N2 Rh1 N1 89.74(11)
N3 Rh1 N1 175.46(12)
N4 Rh1 C45 90.00(13)
N2 Rh1 C45 91.40(13)
N3 Rh1 C45 87.02(13)
N1 Rh1 C45 97.51(12)
C4 N1 C1 107.0(3)
C4 N1 Rh1 126.6(2)
C1 N1 Rh1 126.4(2)
C6 N2 C9 106.6(3)
C6 N2 Rh1 126.9(2)
C9 N2 Rh1 126.1(2)
C11 N3 C14 106.6(3)
C11 N3 Rh1 126.6(2)
C14 N3 Rh1 126.6(2)
C19 N4 C16 106.5(3)
C19 N4 Rh1 126.4(2)
C16 N4 Rh1 126.8(2)
C48 N5 C56 123.5(3)
C48 N5 C47 116.7(3)
C56 N5 C47 119.4(3)
N1 C1 C20 125.9(3)
N1 C1 C2 109.3(3)
C20 C1 C2 124.8(3)
C3 C2 C1 106.7(3)
C3 C2 H2 126.6
C1 C2 H2 126.6
C2 C3 C4 108.2(3)
C2 C3 H3 125.9
C4 C3 H3 125.9
N1 C4 C5 125.9(3)
N1 C4 C3 108.6(3)
C5 C4 C3 125.5(3)
C4 C5 C6 125.1(3)
C4 C5 C21 117.1(3)
C6 C5 C21 117.8(3)
N2 C6 C5 125.5(3)
N2 C6 C7 109.4(3)
C5 C6 C7 125.2(3)
C8 C7 C6 107.4(3)
C8 C7 H7 126.3
C6 C7 H7 126.3
C7 C8 C9 107.7(3)
C7 C8 H8 126.1
C9 C8 H8 126.1
C10 C9 N2 125.9(3)
C10 C9 C8 125.2(3)
N2 C9 C8 108.9(3)
C9 C10 C11 124.7(3)
C9 C10 C27 118.0(3)
C11 C10 C27 117.3(3)
N3 C11 C10 125.8(3)
N3 C11 C12 109.4(3)
C10 C11 C12 124.8(3)
C13 C12 C11 107.1(3)
C13 C12 H12 126.5
C11 C12 H12 126.5
C12 C13 C14 107.5(3)
C12 C13 H13 126.3
C14 C13 H13 126.3
N3 C14 C15 126.1(3)
N3 C14 C13 109.3(3)
C15 C14 C13 124.5(3)
C16 C15 C14 124.6(3)
C16 C15 C33 117.9(3)
C14 C15 C33 117.4(3)
N4 C16 C15 125.7(3)
N4 C16 C17 109.5(3)
C15 C16 C17 124.8(3)
C18 C17 C16 107.8(3)
C18 C17 H17 126.1
C16 C17 H17 126.1
C17 C18 C19 106.8(3)
C17 C18 H18 126.6
C19 C18 H18 126.6
N4 C19 C20 125.9(3)
N4 C19 C18 109.4(3)
C20 C19 C18 124.5(3)
C19 C20 C1 124.6(3)
C19 C20 C39 118.2(3)
C1 C20 C39 117.1(3)
C22 C21 C5 129.0(6)
C26A C21 C5 133.0(6)
C22 C21 C26 117.5(7)
C5 C21 C26 113.0(5)
C26A C21 C22A 114.4(7)
C5 C21 C22A 112.6(5)
C26 C21 C22A 133.8(6)
C21 C22 C23 127.0(11)
C21 C22 H22 116.5
C23 C22 H22 116.5
C22 C23 C24 117.6(10)
C22 C23 H23 121.2
C24 C23 H23 121.2
C25 C24 C23 120.8(9)
C25 C24 H24 119.6
C23 C24 H24 119.6
C24 C25 C26 120.6(10)
C24 C25 H25 119.7
C26 C25 H25 119.7
C25 C26 C21 116.0(9)
C25 C26 H26 122.0
C21 C26 H26 122.0
C23A C22A C21 119.2(9)
C23A C22A H22A 120.4
C21 C22A H22A 120.4
C22A C23A C24A 119.4(10)
C22A C23A H23A 120.3
C24A C23A H23A 120.3
C25A C24A C23A 120.8(9)
C25A C24A H24A 119.6
C23A C24A H24A 119.6
C24A C25A C26A 119.6(11)
C24A C25A H25A 120.2
C26A C25A H25A 120.2
C21 C26A C25A 126.7(10)
C21 C26A H26A 116.7
C25A C26A H26A 116.6
C28 C27 C32 118.3(3)
C28 C27 C10 119.6(3)
C32 C27 C10 122.1(3)
C27 C28 C29 121.4(4)
C27 C28 H28 119.3
C29 C28 H28 119.3
C28 C29 C30 118.8(4)
C28 C29 H29 120.6
C30 C29 H29 120.6
C31 C30 C29 119.8(4)
C31 C30 H30 120.1
C29 C30 H30 120.1
C30 C31 C32 120.9(4)
C30 C31 H31 119.6
C32 C31 H31 119.6
C31 C32 C27 120.8(4)
C31 C32 H32 119.6
C27 C32 H32 119.6
C34 C33 C38 118.0(3)
C34 C33 C15 120.7(3)
C38 C33 C15 121.3(3)
C35 C34 C33 121.0(4)
C35 C34 H34 119.5
C33 C34 H34 119.5
C34 C35 C36 119.9(4)
C34 C35 H35 120.1
C36 C35 H35 120.1
C37 C36 C35 120.0(4)
C37 C36 H36 120.0
C35 C36 H36 120.0
C36 C37 C38 119.8(4)
C36 C37 H37 120.1
C38 C37 H37 120.1
C37 C38 C33 121.3(4)
C37 C38 H38 119.4
C33 C38 H38 119.4
C44 C39 C40 117.3(4)
C44 C39 C20 121.3(3)
C40 C39 C20 121.4(3)
C39 C40 C41 121.4(4)
C39 C40 H40 119.3
C41 C40 H40 119.3
C42 C41 C40 120.2(5)
C42 C41 H41 119.9
C40 C41 H41 119.9
C41 C42 C43 119.0(4)
C41 C42 H42 120.5
C43 C42 H42 120.5
C42 C43 C44 120.7(4)
C42 C43 H43 119.7
C44 C43 H43 119.7
C39 C44 C43 120.8(4)
C39 C44 H44 119.6
C43 C44 H44 119.6
C46 C45 Rh1 113.7(2)
C46 C45 H45A 108.8
Rh1 C45 H45A 108.8
C46 C45 H45B 108.8
Rh1 C45 H45B 108.8
H45A C45 H45B 107.7
C45 C46 C47 111.0(3)
C45 C46 H46A 109.4
C47 C46 H46A 109.4
C45 C46 H46B 109.4
C47 C46 H46B 109.4
H46A C46 H46B 108.0
N5 C47 C46 111.1(3)
N5 C47 H47A 109.4
C46 C47 H47A 109.4
N5 C47 H47B 109.4
C46 C47 H47B 109.4
H47A C47 H47B 108.0
O1 C48 N5 121.3(4)
O1 C48 C49 122.3(4)
N5 C48 C49 116.5(4)
C50 C49 C48 121.3(4)
C50 C49 H49 119.4
C48 C49 H49 119.4
C49 C50 C51 121.9(4)
C49 C50 H50 119.0
C51 C50 H50 119.0
C56 C51 C52 119.5(4)
C56 C51 C50 118.0(4)
C52 C51 C50 122.5(4)
C53 C52 C51 121.0(4)
C53 C52 H52 119.5
C51 C52 H52 119.5
C52 C53 C54 119.4(4)
C52 C53 H53 120.3
C54 C53 H53 120.3
C55 C54 C53 120.6(4)
C55 C54 H54 119.7
C53 C54 H54 119.7
C54 C55 C56 120.0(4)
C54 C55 H55 120.0
C56 C55 H55 120.0
C55 C56 C51 119.4(4)
C55 C56 N5 121.9(3)
C51 C56 N5 118.6(4)

loop_
_geom_bond_atom_site_label_1
_geom_bond_atom_site_label_2
_geom_bond_distance
Rh1 N4 2.022(3)
Rh1 N2 2.022(3)
Rh1 N3 2.025(3)
Rh1 N1 2.028(3)
Rh1 C45 2.043(4)
O1 C48 1.254(5)
N1 C4 1.366(4)
N1 C1 1.374(4)
N2 C6 1.369(4)
N2 C9 1.387(4)
N3 C11 1.369(4)
N3 C14 1.372(4)
N4 C19 1.375(4)
N4 C16 1.376(4)
N5 C48 1.380(5)
N5 C56 1.403(5)
N5 C47 1.475(4)
C1 C20 1.396(5)
C1 C2 1.446(5)
C2 C3 1.332(5)
C2 H2 0.9500
C3 C4 1.447(5)
C3 H3 0.9500
C4 C5 1.385(5)
C5 C6 1.390(5)
C5 C21 1.514(5)
C6 C7 1.443(5)
C7 C8 1.342(5)
C7 H7 0.9500
C8 C9 1.437(5)
C8 H8 0.9500
C9 C10 1.382(5)
C10 C11 1.403(5)
C10 C27 1.505(5)
C11 C12 1.434(5)
C12 C13 1.348(5)
C12 H12 0.9500
C13 C14 1.429(5)
C13 H13 0.9500
C14 C15 1.398(5)
C15 C16 1.393(5)
C15 C33 1.492(5)
C16 C17 1.437(5)
C17 C18 1.345(5)
C17 H17 0.9500
C18 C19 1.450(5)
C18 H18 0.9500
C19 C20 1.387(5)
C20 C39 1.507(5)
C21 C22 1.215(12)
C21 C26A 1.256(11)
C21 C26 1.539(11)
C21 C22A 1.555(11)
C22 C23 1.382(10)
C22 H22 0.9500
C23 C24 1.388(15)
C23 H23 0.9500
C24 C25 1.350(15)
C24 H24 0.9500
C25 C26 1.395(11)
C25 H25 0.9500
C26 H26 0.9500
C22A C23A 1.380(9)
C22A H22A 0.9500
C23A C24A 1.385(14)
C23A H23A 0.9500
C24A C25A 1.347(15)
C24A H24A 0.9500
C25A C26A 1.401(11)
C25A H25A 0.9500
C26A H26A 0.9500
C27 C28 1.377(5)
C27 C32 1.385(5)
C28 C29 1.394(5)
C28 H28 0.9500
C29 C30 1.400(6)
C29 H29 0.9500
C30 C31 1.353(6)
C30 H30 0.9500
C31 C32 1.383(5)
C31 H31 0.9500
C32 H32 0.9500
C33 C34 1.386(5)
C33 C38 1.395(5)
C34 C35 1.386(5)
C34 H34 0.9500
C35 C36 1.392(6)
C35 H35 0.9500
C36 C37 1.370(6)
C36 H36 0.9500
C37 C38 1.389(5)
C37 H37 0.9500
C38 H38 0.9500
C39 C44 1.360(5)
C39 C40 1.368(6)
C40 C41 1.385(6)
C40 H40 0.9500
C41 C42 1.348(6)
C41 H41 0.9500
C42 C43 1.348(6)
C42 H42 0.9500
C43 C44 1.394(6)
C43 H43 0.9500
C44 H44 0.9500
C45 C46 1.517(5)
C45 H45A 0.9900
C45 H45B 0.9900
C46 C47 1.528(5)
C46 H46A 0.9900
C46 H46B 0.9900
C47 H47A 0.9900
C47 H47B 0.9900
C48 C49 1.441(6)
C49 C50 1.325(6)
C49 H49 0.9500
C50 C51 1.443(6)
C50 H50 0.9500
C51 C56 1.399(5)
C51 C52 1.400(6)
C52 C53 1.360(6)
C52 H52 0.9500
C53 C54 1.397(6)
C53 H53 0.9500
C54 C55 1.384(6)
C54 H54 0.9500
C55 C56 1.388(6)
C55 H55 0.9500

loop_
_geom_torsion_atom_site_label_1
_geom_torsion_atom_site_label_2
_geom_torsion_atom_site_label_3
_geom_torsion_atom_site_label_4
_geom_torsion
N4 Rh1 N1 C4 176.0(3)
N2 Rh1 N1 C4 -2.7(3)
C45 Rh1 N1 C4 -94.0(3)
N4 Rh1 N1 C1 -2.0(3)
N2 Rh1 N1 C1 179.3(3)
C45 Rh1 N1 C1 88.0(3)
N3 Rh1 N2 C6 -177.6(3)
N1 Rh1 N2 C6 -2.1(3)
C45 Rh1 N2 C6 95.4(3)
N3 Rh1 N2 C9 9.7(3)
N1 Rh1 N2 C9 -174.9(3)
C45 Rh1 N2 C9 -77.4(3)
N4 Rh1 N3 C11 174.4(3)
N2 Rh1 N3 C11 -7.0(3)
C45 Rh1 N3 C11 84.4(3)
N4 Rh1 N3 C14 0.9(3)
N2 Rh1 N3 C14 179.5(3)
C45 Rh1 N3 C14 -89.1(3)
N3 Rh1 N4 C19 -176.2(3)
N1 Rh1 N4 C19 8.3(3)
C45 Rh1 N4 C19 -89.2(3)
N3 Rh1 N4 C16 -3.4(3)
N1 Rh1 N4 C16 -178.9(3)
C45 Rh1 N4 C16 83.6(3)
C4 N1 C1 C20 177.4(3)
Rh1 N1 C1 C20 -4.3(5)
C4 N1 C1 C2 -1.7(4)
Rh1 N1 C1 C2 176.6(2)
N1 C1 C2 C3 -0.6(4)
C20 C1 C2 C3 -179.7(4)
C1 C2 C3 C4 2.5(4)
C1 N1 C4 C5 -176.2(3)
Rh1 N1 C4 C5 5.4(5)
C1 N1 C4 C3 3.3(4)
Rh1 N1 C4 C3 -175.1(2)
C2 C3 C4 N1 -3.7(4)
C2 C3 C4 C5 175.8(4)
N1 C4 C5 C6 -3.0(6)
C3 C4 C5 C6 177.6(4)
N1 C4 C5 C21 174.8(4)
C3 C4 C5 C21 -4.6(6)
C9 N2 C6 C5 178.7(3)
Rh1 N2 C6 C5 4.8(5)
C9 N2 C6 C7 -0.4(4)
Rh1 N2 C6 C7 -174.3(2)
C4 C5 C6 N2 -2.5(6)
C21 C5 C6 N2 179.8(4)
C4 C5 C6 C7 176.5(4)
C21 C5 C6 C7 -1.2(6)
N2 C6 C7 C8 0.2(4)
C5 C6 C7 C8 -179.0(4)
C6 C7 C8 C9 0.1(4)
C6 N2 C9 C10 178.7(3)
Rh1 N2 C9 C10 -7.3(5)
C6 N2 C9 C8 0.5(4)
Rh1 N2 C9 C8 174.4(2)
C7 C8 C9 C10 -178.7(4)
C7 C8 C9 N2 -0.4(4)
N2 C9 C10 C11 -1.8(6)
C8 C9 C10 C11 176.2(4)
N2 C9 C10 C27 176.4(3)
C8 C9 C10 C27 -5.6(6)
C14 N3 C11 C10 176.0(4)
Rh1 N3 C11 C10 1.4(5)
C14 N3 C11 C12 -2.7(4)
Rh1 N3 C11 C12 -177.2(3)
C9 C10 C11 N3 4.9(6)
C27 C10 C11 N3 -173.3(3)
C9 C10 C11 C12 -176.6(4)
C27 C10 C11 C12 5.2(6)
N3 C11 C12 C13 1.9(5)
C10 C11 C12 C13 -176.8(4)
C11 C12 C13 C14 -0.3(5)
C11 N3 C14 C15 -174.5(4)
Rh1 N3 C14 C15 0.1(5)
C11 N3 C14 C13 2.5(4)
Rh1 N3 C14 C13 177.0(3)
C12 C13 C14 N3 -1.3(5)
C12 C13 C14 C15 175.7(4)
N3 C14 C15 C16 0.7(6)
C13 C14 C15 C16 -175.7(4)
N3 C14 C15 C33 178.8(3)
C13 C14 C15 C33 2.4(6)
C19 N4 C16 C15 179.2(4)
Rh1 N4 C16 C15 5.2(5)
C19 N4 C16 C17 -0.8(4)
Rh1 N4 C16 C17 -174.8(2)
C14 C15 C16 N4 -3.5(6)
C33 C15 C16 N4 178.4(3)
C14 C15 C16 C17 176.4(4)
C33 C15 C16 C17 -1.7(6)
N4 C16 C17 C18 0.5(4)
C15 C16 C17 C18 -179.5(4)
C16 C17 C18 C19 0.1(4)
C16 N4 C19 C20 176.7(4)
Rh1 N4 C19 C20 -9.3(5)
C16 N4 C19 C18 0.9(4)
Rh1 N4 C19 C18 174.8(2)
C17 C18 C19 N4 -0.6(4)
C17 C18 C19 C20 -176.5(4)
N4 C19 C20 C1 1.0(6)
C18 C19 C20 C1 176.3(4)
N4 C19 C20 C39 178.6(3)
C18 C19 C20 C39 -6.2(5)
N1 C1 C20 C19 6.2(6)
C2 C1 C20 C19 -174.8(4)
N1 C1 C20 C39 -171.3(3)
C2 C1 C20 C39 7.6(5)
C4 C5 C21 C22 -54.2(11)
C6 C5 C21 C22 123.7(10)
C4 C5 C21 C26A 111.9(11)
C6 C5 C21 C26A -70.2(11)
C4 C5 C21 C26 117.6(7)
C6 C5 C21 C26 -64.4(7)
C4 C5 C21 C22A -69.7(7)
C6 C5 C21 C22A 108.2(7)
C26A C21 C22 C23 7.5(18)
C5 C21 C22 C23 177.3(10)
C26 C21 C22 C23 5.8(19)
C22A C21 C22 C23 -139(4)
C21 C22 C23 C24 -5(2)
C22 C23 C24 C25 5(2)
C23 C24 C25 C26 -7(3)
C24 C25 C26 C21 7(2)
C22 C21 C26 C25 -6.7(16)
C26A C21 C26 C25 -12(3)
C5 C21 C26 C25 -179.5(9)
C22A C21 C26 C25 9.9(17)
C22 C21 C22A C23A 38(2)
C26A C21 C22A C23A 1.3(16)
C5 C21 C22A C23A -177.4(10)
C26 C21 C22A C23A -6.8(19)
C21 C22A C23A C24A -2.0(18)
C22A C23A C24A C25A 1.0(18)
C23A C24A C25A C26A 0.8(19)
C22 C21 C26A C25A -12.1(18)
C5 C21 C26A C25A 178.8(10)
C26 C21 C26A C25A 164(5)
C22A C21 C26A C25A 0.4(19)
C24A C25A C26A C21 -2(2)
C9 C10 C27 C28 -69.0(5)
C11 C10 C27 C28 109.3(4)
C9 C10 C27 C32 111.7(4)
C11 C10 C27 C32 -69.9(5)
C32 C27 C28 C29 1.4(6)
C10 C27 C28 C29 -178.0(4)
C27 C28 C29 C30 -0.6(6)
C28 C29 C30 C31 0.5(6)
C29 C30 C31 C32 -1.2(6)
C30 C31 C32 C27 2.1(6)
C28 C27 C32 C31 -2.1(6)
C10 C27 C32 C31 177.2(4)
C16 C15 C33 C34 102.4(4)
C14 C15 C33 C34 -75.9(5)
C16 C15 C33 C38 -77.9(5)
C14 C15 C33 C38 103.9(4)
C38 C33 C34 C35 -1.0(5)
C15 C33 C34 C35 178.8(3)
C33 C34 C35 C36 0.1(6)
C34 C35 C36 C37 0.6(6)
C35 C36 C37 C38 -0.3(6)
C36 C37 C38 C33 -0.6(6)
C34 C33 C38 C37 1.2(5)
C15 C33 C38 C37 -178.5(3)
C19 C20 C39 C44 98.1(4)
C1 C20 C39 C44 -84.2(5)
C19 C20 C39 C40 -80.2(5)
C1 C20 C39 C40 97.5(5)
C44 C39 C40 C41 2.0(9)
C20 C39 C40 C41 -179.6(5)
C39 C40 C41 C42 4.2(10)
C40 C41 C42 C43 -7.7(9)
C41 C42 C43 C44 5.0(8)
C40 C39 C44 C43 -4.8(7)
C20 C39 C44 C43 176.9(4)
C42 C43 C44 C39 1.3(7)
N4 Rh1 C45 C46 72.5(3)
N2 Rh1 C45 C46 -107.4(3)
N3 Rh1 C45 C46 162.6(3)
N1 Rh1 C45 C46 -17.5(3)
Rh1 C45 C46 C47 -167.8(2)
C48 N5 C47 C46 91.5(4)
C56 N5 C47 C46 -82.2(4)
C45 C46 C47 N5 164.2(3)
C56 N5 C48 O1 175.4(4)
C47 N5 C48 O1 2.1(5)
C56 N5 C48 C49 -5.5(6)
C47 N5 C48 C49 -178.8(3)
O1 C48 C49 C50 -176.0(4)
N5 C48 C49 C50 4.9(6)
C48 C49 C50 C51 -1.5(7)
C49 C50 C51 C56 -1.6(6)
C49 C50 C51 C52 177.8(4)
C56 C51 C52 C53 0.0(6)
C50 C51 C52 C53 -179.4(4)
C51 C52 C53 C54 -0.1(7)
C52 C53 C54 C55 0.9(6)
C53 C54 C55 C56 -1.6(6)
C54 C55 C56 C51 1.5(6)
C54 C55 C56 N5 179.1(4)
C52 C51 C56 C55 -0.7(6)
C50 C51 C56 C55 178.7(4)
C52 C51 C56 N5 -178.4(3)
C50 C51 C56 N5 1.1(5)
C48 N5 C56 C55 -175.0(4)
C47 N5 C56 C55 -1.9(5)
C48 N5 C56 C51 2.6(5)
C47 N5 C56 C51 175.8(3)

loop_
_platon_squeeze_void_nr
_platon_squeeze_void_average_x
_platon_squeeze_void_average_y
_platon_squeeze_void_average_z
_platon_squeeze_void_volume
_platon_squeeze_void_count_electrons
_platon_squeeze_void_content
1 -0.007 0.000 0.000 693 175 ' '
2 -0.008 0.500 0.500 694 176 ' '
